data_2230224
loop_
_publ_author_name
'Dogan, Huseyin Zekeriya'
'Sengul, Abdurrahman'
'Coles, Simon John'

_publ_section_title
;
 1-[6-(6-Acetylpyridin-2-yl)pyridin-2-yl]ethanone
;
_journal_coeditor_code BQ2286
_journal_issue 6
_journal_name_full 'Acta Crystallographica Section E'
_journal_page_first o1295
_journal_paper_doi 10.1107/S160053681101556X
_journal_volume 67
_journal_year 2011
_chemical_formula_iupac 'C14 H12 N2 O2'
_chemical_formula_moiety 'C14 H12 N2 O2'
_chemical_formula_sum 'C14 H12 N2 O2'
_chemical_formula_weight 240.26
_chemical_melting_point 452
_chemical_name_systematic
;
1-[6-(6-Acetylpyridin-2-yl)pyridin-2-yl]ethanone
;
_space_group_IT_number 14
_symmetry_cell_setting monoclinic
_symmetry_space_group_name_Hall '-P 2ybc'
_symmetry_space_group_name_H-M 'P 1 21/c 1'
_atom_sites_solution_hydrogens geom
_atom_sites_solution_primary direct
_atom_sites_solution_secondary difmap
_audit_creation_method SHELXL-97
_cell_angle_alpha 90.00
_cell_angle_beta 94.437(4)
_cell_angle_gamma 90.00
_cell_formula_units_Z 2
_cell_length_a 3.9338(2)
_cell_length_b 13.8005(8)
_cell_length_c 10.8728(6)
_cell_measurement_reflns_used 10564
_cell_measurement_temperature 120(2)
_cell_measurement_theta_max 27.48
_cell_measurement_theta_min 2.91
_cell_volume 588.50(6)
_computing_cell_refinement 'DENZO (Otwinowski & Minor, 1997) and COLLECT (Hooft, 1998)'
_computing_data_collection 'COLLECT (Hooft, 1998)'
_computing_data_reduction 'DENZO (Otwinowski & Minor, 1997) and COLLECT (Hooft, 1998)'
_computing_molecular_graphics 'PLATON (Spek, 2009)'
_computing_publication_material 'publCIF (Westrip, 2010)'
_computing_structure_refinement 'SHELXL97 (Sheldrick, 2008)'
_computing_structure_solution 'SHELXS97 (Sheldrick, 2008)'
_diffrn_ambient_temperature 120(2)
_diffrn_measured_fraction_theta_full 0.994
_diffrn_measured_fraction_theta_max 0.994
_diffrn_measurement_device_type 'Bruker--Nonius Kappa CCD diffractometer with APEXII area detector'
_diffrn_measurement_method '\f and \w'
_diffrn_radiation_monochromator '10cm confocal mirrors'
_diffrn_radiation_source 'Bruker-Nonius FR591 rotating anode'
_diffrn_radiation_type MoK\a
_diffrn_radiation_wavelength 0.71073
_diffrn_reflns_av_R_equivalents 0.0340
_diffrn_reflns_av_sigmaI/netI 0.0241
_diffrn_reflns_limit_h_max 4
_diffrn_reflns_limit_h_min -5
_diffrn_reflns_limit_k_max 17
_diffrn_reflns_limit_k_min -17
_diffrn_reflns_limit_l_max 14
_diffrn_reflns_limit_l_min -14
_diffrn_reflns_number 10564
_diffrn_reflns_theta_full 27.49
_diffrn_reflns_theta_max 27.49
_diffrn_reflns_theta_min 3.76
_diffrn_standards_decay_% 0
_exptl_absorpt_coefficient_mu 0.093
_exptl_absorpt_correction_T_max 0.9817
_exptl_absorpt_correction_T_min 0.9551
_exptl_absorpt_correction_type multi-scan
_exptl_absorpt_process_details '(SADABS; Sheldrick, 2007)'
_exptl_crystal_colour colourless
_exptl_crystal_density_diffrn 1.356
_exptl_crystal_density_method 'not measured'
_exptl_crystal_description rod
_exptl_crystal_F_000 252
_exptl_crystal_size_max 0.50
_exptl_crystal_size_mid 0.20
_exptl_crystal_size_min 0.20
_refine_diff_density_max 0.263
_refine_diff_density_min -0.194
_refine_ls_extinction_method none
_refine_ls_goodness_of_fit_ref 1.095
_refine_ls_hydrogen_treatment constr
_refine_ls_matrix_type full
_refine_ls_number_parameters 83
_refine_ls_number_reflns 1336
_refine_ls_number_restraints 0
_refine_ls_restrained_S_all 1.095
_refine_ls_R_factor_all 0.0457
_refine_ls_R_factor_gt 0.0415
_refine_ls_shift/su_max 0.001
_refine_ls_shift/su_mean 0.000
_refine_ls_structure_factor_coef Fsqd
_refine_ls_weighting_details 'calc w=1/[\s^2^(Fo^2^)+(0.0431P)^2^+0.2370P] where P=(Fo^2^+2Fc^2^)/3'
_refine_ls_weighting_scheme calc
_refine_ls_wR_factor_gt 0.1011
_refine_ls_wR_factor_ref 0.1047
_reflns_number_gt 1220
_reflns_number_total 1336
_reflns_threshold_expression I>2\s(I)
_cod_data_source_file bq2286.cif
_cod_data_source_block I
_cod_original_sg_symbol_H-M 'P 21/c'
_cod_database_code 2230224
_cod_database_fobs_code 2230224
_cod_depositor_comments
;
 Adding the missing _atom_type_symbol, _atom_type_description,
 _atom_type_scat_dispersion_real and _atom_type_scat_dispersion_imag
 data item tags to the _atom_type loop.

 Antanas Vaitkus,
 2017-01-11
;

loop_
_symmetry_equiv_pos_as_xyz
'x, y, z'
'-x, y+1/2, -z+1/2'
'-x, -y, -z'
'x, -y-1/2, z-1/2'

loop_
_atom_site_type_symbol
_atom_site_label
_atom_site_fract_x
_atom_site_fract_y
_atom_site_fract_z
_atom_site_U_iso_or_equiv
_atom_site_adp_type
_atom_site_calc_flag
_atom_site_refinement_flags
_atom_site_occupancy
_atom_site_symmetry_multiplicity
_atom_site_disorder_assembly
_atom_site_disorder_group
C C1 0.4161(3) 0.54168(8) 0.46613(10) 0.0185(3) Uani d . 1 1 . .
C C2 0.4431(3) 0.63598(9) 0.51269(11) 0.0234(3) Uani d . 1 1 . .
H H2 0.5670 0.6485 0.5895 0.028 Uiso calc R 1 1 . .
C C3 0.2863(3) 0.71096(9) 0.44508(12) 0.0277(3) Uani d . 1 1 . .
H H3 0.3018 0.7757 0.4748 0.033 Uiso calc R 1 1 . .
C C4 0.1063(3) 0.69010(9) 0.33338(12) 0.0248(3) Uani d . 1 1 . .
H H4 -0.0011 0.7402 0.2846 0.030 Uiso calc R 1 1 . .
C C5 0.0871(3) 0.59397(8) 0.29474(10) 0.0197(3) Uani d . 1 1 . .
C C6 -0.1175(3) 0.56675(9) 0.17703(11) 0.0216(3) Uani d . 1 1 . .
C C7 -0.1483(3) 0.46102(9) 0.14615(11) 0.0247(3) Uani d . 1 1 . .
H H7A -0.2969 0.4528 0.0703 0.037 Uiso calc R 1 1 . .
H H7B -0.2460 0.4266 0.2139 0.037 Uiso calc R 1 1 . .
H H7C 0.0780 0.4346 0.1341 0.037 Uiso calc R 1 1 . .
N N1 0.2396(2) 0.52066(7) 0.35884(9) 0.0190(2) Uani d . 1 1 . .
O O1 -0.2556(3) 0.62953(7) 0.11205(8) 0.0315(3) Uani d . 1 1 . .

loop_
_atom_site_aniso_label
_atom_site_aniso_U_11
_atom_site_aniso_U_22
_atom_site_aniso_U_33
_atom_site_aniso_U_12
_atom_site_aniso_U_13
_atom_site_aniso_U_23
C1 0.0184(5) 0.0192(6) 0.0174(5) -0.0012(4) -0.0011(4) 0.0013(4)
C2 0.0270(6) 0.0206(6) 0.0215(6) -0.0012(5) -0.0047(5) -0.0012(4)
C3 0.0333(7) 0.0185(6) 0.0297(7) 0.0004(5) -0.0073(5) -0.0017(5)
C4 0.0275(6) 0.0199(6) 0.0259(6) 0.0018(5) -0.0053(5) 0.0032(5)
C5 0.0199(6) 0.0200(6) 0.0189(5) 0.0005(4) -0.0012(4) 0.0018(4)
C6 0.0210(6) 0.0234(6) 0.0199(6) 0.0019(4) -0.0019(4) 0.0016(4)
C7 0.0258(6) 0.0245(6) 0.0225(6) 0.0006(5) -0.0063(5) -0.0017(5)
N1 0.0191(5) 0.0197(5) 0.0178(5) 0.0000(4) -0.0014(4) 0.0016(4)
O1 0.0384(6) 0.0282(5) 0.0259(5) 0.0068(4) -0.0104(4) 0.0033(4)

loop_
_atom_type_symbol
_atom_type_description
_atom_type_scat_dispersion_real
_atom_type_scat_dispersion_imag
_atom_type_scat_source
C C 0.0033 0.0016 'International Tables Vol C Tables 4.2.6.8 and 6.1.1.4'
H H 0.0000 0.0000 'International Tables Vol C Tables 4.2.6.8 and 6.1.1.4'
N N 0.0061 0.0033 'International Tables Vol C Tables 4.2.6.8 and 6.1.1.4'
O O 0.0106 0.0060 'International Tables Vol C Tables 4.2.6.8 and 6.1.1.4'

loop_
_geom_angle_atom_site_label_1
_geom_angle_atom_site_label_2
_geom_angle_atom_site_label_3
_geom_angle_site_symmetry_1
_geom_angle_site_symmetry_3
_geom_angle
_geom_angle_publ_flag
N1 C1 C2 . . 122.39(11) ?
N1 C1 C1 . 3_666 116.22(12) ?
C2 C1 C1 . 3_666 121.39(13) ?
C3 C2 C1 . . 119.01(11) ?
C3 C2 H2 . . 120.5 ?
C1 C2 H2 . . 120.5 ?
C2 C3 C4 . . 119.03(11) ?
C2 C3 H3 . . 120.5 ?
C4 C3 H3 . . 120.5 ?
C3 C4 C5 . . 118.28(11) ?
C3 C4 H4 . . 120.9 ?
C5 C4 H4 . . 120.9 ?
N1 C5 C4 . . 123.35(11) ?
N1 C5 C6 . . 116.16(10) ?
C4 C5 C6 . . 120.48(10) ?
O1 C6 C7 . . 122.48(11) ?
O1 C6 C5 . . 120.02(11) ?
C7 C6 C5 . . 117.49(10) ?
C6 C7 H7A . . 109.5 ?
C6 C7 H7B . . 109.5 ?
H7A C7 H7B . . 109.5 ?
C6 C7 H7C . . 109.5 ?
H7A C7 H7C . . 109.5 ?
H7B C7 H7C . . 109.5 ?
C1 N1 C5 . . 117.92(10) ?

loop_
_geom_bond_atom_site_label_1
_geom_bond_atom_site_label_2
_geom_bond_site_symmetry_2
_geom_bond_distance
_geom_bond_publ_flag
C1 N1 . 1.3423(15) ?
C1 C2 . 1.3975(16) ?
C1 C1 3_666 1.492(2) ?
C2 C3 . 1.3861(17) ?
C2 H2 . 0.9500 ?
C3 C4 . 1.3878(17) ?
C3 H3 . 0.9500 ?
C4 C5 . 1.3919(17) ?
C4 H4 . 0.9500 ?
C5 N1 . 1.3433(14) ?
C5 C6 . 1.5058(16) ?
C6 O1 . 1.2189(15) ?
C6 C7 . 1.5000(17) ?
C7 H7A . 0.9800 ?
C7 H7B . 0.9800 ?
C7 H7C . 0.9800 ?

loop_
_geom_hbond_atom_site_label_D
_geom_hbond_atom_site_label_H
_geom_hbond_atom_site_label_A
_geom_hbond_site_symmetry_A
_geom_hbond_distance_DH
_geom_hbond_distance_HA
_geom_hbond_distance_DA
_geom_hbond_angle_DHA
C3 H3 O1 4_676 0.95 2.56 3.2992(16) 134.8
